data_2220538
loop_
_publ_author_name
'Yousefi, Mohammad'
'Allahgholi Ghasri, Mohammad Reza'
'Heidari, Amene'
'Amani, Vahid'

_publ_section_title
;
 Dichlorido(di-2-pyridylamine)mercury(II)
;
_journal_coeditor_code HK2588
_journal_issue 1
_journal_name_full 'Acta Crystallographica Section E'
_journal_page_first m9
_journal_page_last m10
_journal_paper_doi 10.1107/S1600536808040294
_journal_volume 65
_journal_year 2009
_chemical_formula_iupac '[Hg Cl2 (C10 H9 N3)]'
_chemical_formula_moiety 'C10 H9 Cl2 Hg N3'
_chemical_formula_sum 'C10 H9 Cl2 Hg N3'
_chemical_formula_weight 442.69
_chemical_name_systematic
;
Dichlorido(di-2-pyridylamine)mercury(II)
;
_space_group_IT_number 2
_symmetry_cell_setting triclinic
_symmetry_space_group_name_Hall '-P 1'
_symmetry_space_group_name_H-M 'P -1'
_atom_sites_solution_hydrogens geom
_atom_sites_solution_primary direct
_atom_sites_solution_secondary difmap
_audit_creation_method SHELXL-97
_cell_angle_alpha 110.606(11)
_cell_angle_beta 98.958(12)
_cell_angle_gamma 96.862(11)
_cell_formula_units_Z 2
_cell_length_a 8.0268(12)
_cell_length_b 8.6127(11)
_cell_length_c 9.6118(14)
_cell_measurement_reflns_used 1652
_cell_measurement_temperature 298(2)
_cell_measurement_theta_max 29.18
_cell_measurement_theta_min 2.57
_cell_volume 603.38(16)
_computing_cell_refinement 'SAINT (Bruker, 1998)'
_computing_data_collection 'SMART (Bruker, 1998)'
_computing_data_reduction 'SAINT (Bruker, 1998)'
_computing_molecular_graphics 'ORTEP-3 for Windows (Farrugia, 1997)'
_computing_publication_material 'WinGX (Farrugia, 1999)'
_computing_structure_refinement 'SHELXTL (Sheldrick, 2008)'
_computing_structure_solution 'SHELXTL (Sheldrick, 2008)'
_diffrn_ambient_temperature 298(2)
_diffrn_measured_fraction_theta_full 0.987
_diffrn_measured_fraction_theta_max 0.987
_diffrn_measurement_device_type 'Bruker SMART CCD area-detector'
_diffrn_measurement_method '\f and \w'
_diffrn_radiation_monochromator graphite
_diffrn_radiation_source 'fine-focus sealed tube'
_diffrn_radiation_type MoK\a
_diffrn_radiation_wavelength 0.71073
_diffrn_reflns_av_R_equivalents 0.0692
_diffrn_reflns_av_sigmaI/netI 0.0457
_diffrn_reflns_limit_h_max 10
_diffrn_reflns_limit_h_min -10
_diffrn_reflns_limit_k_max 11
_diffrn_reflns_limit_k_min -11
_diffrn_reflns_limit_l_max 12
_diffrn_reflns_limit_l_min -13
_diffrn_reflns_number 7105
_diffrn_reflns_theta_full 29.18
_diffrn_reflns_theta_max 29.18
_diffrn_reflns_theta_min 2.57
_diffrn_standards_number 0
_exptl_absorpt_coefficient_mu 13.171
_exptl_absorpt_correction_T_max 0.1417
_exptl_absorpt_correction_T_min 0.0611
_exptl_absorpt_correction_type multi-scan
_exptl_absorpt_process_details '(SADABS; Sheldrick, 1998)'
_exptl_crystal_colour colorless
_exptl_crystal_density_diffrn 2.437
_exptl_crystal_density_method 'not measured'
_exptl_crystal_description block
_exptl_crystal_F_000 408
_exptl_crystal_size_max 0.24
_exptl_crystal_size_mid 0.21
_exptl_crystal_size_min 0.15
_refine_diff_density_max 2.427
_refine_diff_density_min -2.080
_refine_ls_extinction_coef 0.048(3)
_refine_ls_extinction_expression Fc^*^=kFc[1+0.001xFc^2^\l^3^/sin(2\q)]^-1/4^
_refine_ls_extinction_method 'SHELXTL (Sheldrick, 2008)'
_refine_ls_goodness_of_fit_ref 1.052
_refine_ls_hydrogen_treatment mixed
_refine_ls_matrix_type full
_refine_ls_number_parameters 150
_refine_ls_number_reflns 3214
_refine_ls_number_restraints 0
_refine_ls_restrained_S_all 1.052
_refine_ls_R_factor_all 0.0531
_refine_ls_R_factor_gt 0.0462
_refine_ls_shift/su_max 0.026
_refine_ls_shift/su_mean 0.140
_refine_ls_structure_factor_coef Fsqd
_refine_ls_weighting_details 'calc w=1/[\s^2^(Fo^2^)+(0.075P)^2^+0.8992P] where P=(Fo^2^+2Fc^2^)/3'
_refine_ls_weighting_scheme calc
_refine_ls_wR_factor_gt 0.1198
_refine_ls_wR_factor_ref 0.1261
_reflns_number_gt 2806
_reflns_number_total 3214
_reflns_threshold_expression I>2\s(I)
_cod_data_source_file hk2588.cif
_cod_data_source_block I
_cod_depositor_comments
;
The following automatic conversions were performed:
'_exptl_absorpt_correction_type' value 'multi scan' changed to
'multi-scan' according to
'/home/saulius/struct/CIF-dictionaries/cif_core.dic' dictionary named
'cif_core.dic' version 2.4.1 from 2010-06-29.

Automatic conversion script
Id: cif_fix_enum 1527 2010-12-29 10:47:43Z saulius 

The following automatic conversions were performed:

'_exptl_absorpt_correction_type' value 'multi scan' changed to
'multi-scan' according to
/home/saulius/struct/CIF-dictionaries/cif_core.dic dictionary named
'cif_core.dic' version 2.4.1 from 2010-06-29.

Automatic conversion script
Id: cif_fix_values 1715 2011-07-08 13:25:40Z adriana 
;
_cod_original_cell_volume 603.38(15)
_cod_database_code 2220538
_cod_database_fobs_code 2220538

loop_
_symmetry_equiv_pos_as_xyz
'x, y, z'
'-x, -y, -z'

loop_
_atom_site_type_symbol
_atom_site_label
_atom_site_fract_x
_atom_site_fract_y
_atom_site_fract_z
_atom_site_U_iso_or_equiv
_atom_site_adp_type
_atom_site_calc_flag
_atom_site_refinement_flags
_atom_site_occupancy
_atom_site_disorder_assembly
_atom_site_disorder_group
Hg Hg1 0.21151(4) 0.24646(4) 0.63832(4) 0.06055(18) Uani d . 1 . .
Cl Cl1 0.4456(3) 0.1830(3) 0.7818(3) 0.0683(5) Uani d . 1 . .
Cl Cl2 -0.0856(2) 0.1450(2) 0.6448(2) 0.0553(4) Uani d . 1 . .
N N1 0.1944(8) 0.5364(8) 0.7382(7) 0.0497(12) Uani d . 1 . .
N N2 0.2047(8) 0.5833(7) 0.5110(6) 0.0459(11) Uani d . 1 . .
N N3 0.2876(7) 0.3143(7) 0.4439(7) 0.0447(11) Uani d . 1 . .
C C1 0.1758(12) 0.5982(12) 0.8836(9) 0.0636(19) Uani d . 1 . .
H H1 0.1862 0.5294 0.9393 0.076 Uiso calc R 1 . .
C C2 0.1428(12) 0.7553(13) 0.9537(9) 0.069(2) Uani d . 1 . .
H H2 0.1285 0.7920 1.0537 0.083 Uiso calc R 1 . .
H H2B 0.186(18) 0.662(18) 0.464(16) 0.10(4) Uiso d . 1 . .
C C3 0.1312(11) 0.8591(11) 0.8713(9) 0.0624(18) Uani d . 1 . .
H H3 0.1115 0.9683 0.9157 0.075 Uiso calc R 1 . .
C C4 0.1493(9) 0.7975(9) 0.7231(8) 0.0514(14) Uani d . 1 . .
H H4 0.1379 0.8635 0.6649 0.062 Uiso calc R 1 . .
C C5 0.1848(7) 0.6352(7) 0.6597(7) 0.0398(11) Uani d . 1 . .
C C6 0.2674(7) 0.4531(7) 0.4151(7) 0.0395(10) Uani d . 1 . .
C C7 0.3045(9) 0.4711(10) 0.2836(7) 0.0499(13) Uani d . 1 . .
H H7 0.2849 0.5656 0.2627 0.060 Uiso calc R 1 . .
C C8 0.3715(12) 0.3449(13) 0.1842(10) 0.067(2) Uani d . 1 . .
H H8 0.4006 0.3559 0.0977 0.080 Uiso calc R 1 . .
C C9 0.3935(9) 0.2066(10) 0.2156(9) 0.0587(18) Uani d . 1 . .
H H9 0.4365 0.1208 0.1498 0.070 Uiso calc R 1 . .
C C10 0.3524(9) 0.1931(9) 0.3444(10) 0.0556(16) Uani d . 1 . .
H H10 0.3694 0.0976 0.3648 0.067 Uiso calc R 1 . .

loop_
_atom_site_aniso_label
_atom_site_aniso_U_11
_atom_site_aniso_U_22
_atom_site_aniso_U_33
_atom_site_aniso_U_12
_atom_site_aniso_U_13
_atom_site_aniso_U_23
Hg1 0.0618(2) 0.0660(2) 0.0781(3) 0.02555(14) 0.02487(14) 0.04774(18)
Cl1 0.0653(11) 0.0710(11) 0.0816(13) 0.0210(9) 0.0091(9) 0.0445(10)
Cl2 0.0623(9) 0.0551(8) 0.0628(9) 0.0170(7) 0.0277(7) 0.0314(7)
N1 0.051(3) 0.058(3) 0.050(3) 0.019(2) 0.014(2) 0.027(2)
N2 0.059(3) 0.043(2) 0.045(3) 0.016(2) 0.015(2) 0.024(2)
N3 0.043(2) 0.041(2) 0.056(3) 0.006(2) 0.013(2) 0.023(2)
C1 0.072(5) 0.078(5) 0.051(4) 0.020(4) 0.017(3) 0.033(4)
C2 0.071(5) 0.084(6) 0.047(4) 0.019(4) 0.012(3) 0.017(4)
C3 0.066(4) 0.061(4) 0.052(4) 0.013(4) 0.015(3) 0.009(3)
C4 0.053(3) 0.045(3) 0.052(3) 0.007(3) 0.008(3) 0.014(3)
C5 0.035(2) 0.043(3) 0.043(3) 0.006(2) 0.007(2) 0.019(2)
C6 0.037(2) 0.040(3) 0.042(3) 0.005(2) 0.008(2) 0.017(2)
C7 0.052(3) 0.060(4) 0.046(3) 0.017(3) 0.015(2) 0.026(3)
C8 0.064(4) 0.088(6) 0.057(4) 0.013(4) 0.025(3) 0.032(4)
C9 0.045(3) 0.054(4) 0.063(4) 0.008(3) 0.018(3) 0.003(3)
C10 0.049(3) 0.047(3) 0.072(4) 0.011(3) 0.020(3) 0.021(3)

loop_
_atom_type_symbol
_atom_type_description
_atom_type_scat_dispersion_real
_atom_type_scat_dispersion_imag
_atom_type_scat_source
C C 0.0033 0.0016 'International Tables Vol C Tables 4.2.6.8 and 6.1.1.4'
H H 0.0000 0.0000 'International Tables Vol C Tables 4.2.6.8 and 6.1.1.4'
N N 0.0061 0.0033 'International Tables Vol C Tables 4.2.6.8 and 6.1.1.4'
O O 0.0106 0.0060 'International Tables Vol C Tables 4.2.6.8 and 6.1.1.4'
Cl Cl 0.1484 0.1585 'International Tables Vol C Tables 4.2.6.8 and 6.1.1.4'
Hg Hg -2.3894 9.2266 'International Tables Vol C Tables 4.2.6.8 and 6.1.1.4'

loop_
_geom_angle_atom_site_label_1
_geom_angle_atom_site_label_2
_geom_angle_atom_site_label_3
_geom_angle_site_symmetry_1
_geom_angle_site_symmetry_3
_geom_angle
_geom_angle_publ_flag
N1 Hg1 Cl1 . . 112.30(15) yes
N1 Hg1 Cl2 . . 94.92(15) yes
N3 Hg1 Cl1 . . 112.21(15) yes
N3 Hg1 Cl2 . . 123.92(14) yes
N3 Hg1 N1 . . 82.4(2) yes
Cl1 Hg1 Cl2 . . 120.14(7) yes
N1 C1 C2 . . 123.8(8) ?
N1 C1 H1 . . 118.1 ?
C2 C1 H1 . . 118.1 ?
C1 C2 C3 . . 117.9(8) ?
C1 C2 H2 . . 121.0 ?
C3 C2 H2 . . 121.0 ?
C4 C3 C2 . . 118.7(8) ?
C4 C3 H3 . . 120.6 ?
C2 C3 H3 . . 120.7 ?
C3 C4 C5 . . 119.9(7) ?
C3 C4 H4 . . 120.1 ?
C5 C4 H4 . . 120.0 ?
N1 C5 N2 . . 122.3(6) ?
N1 C5 C4 . . 121.1(6) ?
N2 C5 C4 . . 116.6(6) ?
N3 C6 N2 . . 122.1(6) ?
N3 C6 C7 . . 121.3(6) ?
N2 C6 C7 . . 116.6(5) ?
C8 C7 C6 . . 119.0(7) ?
C8 C7 H7 . . 120.5 ?
C6 C7 H7 . . 120.5 ?
C9 C8 C7 . . 119.0(7) ?
C9 C8 H8 . . 120.6 ?
C7 C8 H8 . . 120.4 ?
C8 C9 C10 . . 119.9(7) ?
C8 C9 H9 . . 120.0 ?
C10 C9 H9 . . 120.1 ?
N3 C10 C9 . . 122.5(7) ?
N3 C10 H10 . . 118.7 ?
C9 C10 H10 . . 118.8 ?
C5 N1 C1 . . 118.4(7) ?
C5 N1 Hg1 . . 125.5(4) ?
C1 N1 Hg1 . . 115.7(5) ?
C6 N2 C5 . . 136.0(5) ?
C6 N2 H2B . . 109(8) ?
C5 N2 H2B . . 115(8) ?
C6 N3 C10 . . 118.2(6) ?
C6 N3 Hg1 . . 127.3(4) ?
C10 N3 Hg1 . . 114.4(5) ?

loop_
_geom_bond_atom_site_label_1
_geom_bond_atom_site_label_2
_geom_bond_site_symmetry_2
_geom_bond_distance
_geom_bond_publ_flag
Cl1 Hg1 . 2.3875(19) yes
Cl2 Hg1 . 2.4579(19) yes
N1 Hg1 . 2.369(6) yes
N2 H2B . 0.95(14) ?
N3 Hg1 . 2.290(6) yes
C1 N1 . 1.349(10) ?
C1 C2 . 1.363(13) ?
C1 H1 . 0.9300 ?
C2 C3 . 1.390(14) ?
C2 H2 . 0.9300 ?
C3 C4 . 1.372(11) ?
C3 H3 . 0.9300 ?
C4 C5 . 1.399(9) ?
C4 H4 . 0.9300 ?
C5 N1 . 1.323(8) ?
C5 N2 . 1.381(8) ?
C6 N3 . 1.341(8) ?
C6 N2 . 1.383(8) ?
C6 C7 . 1.398(9) ?
C7 C8 . 1.397(11) ?
C7 H7 . 0.9300 ?
C8 C9 . 1.352(14) ?
C8 H8 . 0.9300 ?
C9 C10 . 1.369(12) ?
C9 H9 . 0.9300 ?
C10 N3 . 1.362(9) ?
C10 H10 . 0.9300 ?

loop_
_geom_hbond_atom_site_label_D
_geom_hbond_atom_site_label_H
_geom_hbond_atom_site_label_A
_geom_hbond_site_symmetry_A
_geom_hbond_distance_DH
_geom_hbond_distance_HA
_geom_hbond_distance_DA
_geom_hbond_angle_DHA
_geom_hbond_publ_flag
N2 H2B Cl2 2_566 0.95(16) 2.41(16) 3.345(6) 169(13) yes

loop_
_geom_torsion_atom_site_label_1
_geom_torsion_atom_site_label_2
_geom_torsion_atom_site_label_3
_geom_torsion_atom_site_label_4
_geom_torsion_site_symmetry_1
_geom_torsion_site_symmetry_2
_geom_torsion_site_symmetry_3
_geom_torsion_site_symmetry_4
_geom_torsion
_geom_torsion_publ_flag
C1 N1 Hg1 N3 . . . . -169.7(6) ?
C5 N1 Hg1 N3 . . . . 17.3(5) ?
C1 N1 Hg1 Cl1 . . . . -58.7(6) ?
C1 N1 Hg1 Cl2 . . . . 66.7(6) ?
C5 N1 Hg1 Cl1 . . . . 128.2(5) ?
C5 N1 Hg1 Cl2 . . . . -106.3(5) ?
C6 N3 Hg1 N1 . . . . -15.5(5) ?
C10 N3 Hg1 N1 . . . . 168.0(5) ?
C6 N3 Hg1 Cl1 . . . . -126.5(5) ?
C10 N3 Hg1 Cl1 . . . . 57.0(5) ?
C6 N3 Hg1 Cl2 . . . . 75.3(5) ?
C10 N3 Hg1 Cl2 . . . . -101.2(5) ?
N1 C1 C2 C3 . . . . -1.4(15) ?
C1 C2 C3 C4 . . . . 1.5(14) ?
C2 C3 C4 C5 . . . . -2.3(12) ?
C3 C4 C5 N1 . . . . 2.8(10) ?
C3 C4 C5 N2 . . . . -178.7(7) ?
N3 C6 C7 C8 . . . . -3.0(10) ?
N2 C6 C7 C8 . . . . 178.7(7) ?
C6 C7 C8 C9 . . . . 2.0(12) ?
C7 C8 C9 C10 . . . . -0.9(13) ?
C8 C9 C10 N3 . . . . 0.6(12) ?
N2 C5 N1 C1 . . . . 179.1(7) ?
C4 C5 N1 C1 . . . . -2.6(10) ?
N2 C5 N1 Hg1 . . . . -8.1(9) ?
C4 C5 N1 Hg1 . . . . 170.3(5) ?
C2 C1 N1 C5 . . . . 1.9(13) ?
C2 C1 N1 Hg1 . . . . -171.6(7) ?
N3 C6 N2 C5 . . . . 17.7(11) ?
C7 C6 N2 C5 . . . . -164.1(7) ?
N1 C5 N2 C6 . . . . -15.3(11) ?
C4 C5 N2 C6 . . . . 166.3(7) ?
N2 C6 N3 C10 . . . . -179.2(6) ?
C7 C6 N3 C10 . . . . 2.7(9) ?
N2 C6 N3 Hg1 . . . . 4.5(8) ?
C7 C6 N3 Hg1 . . . . -173.7(5) ?
C9 C10 N3 C6 . . . . -1.5(10) ?
C9 C10 N3 Hg1 . . . . 175.3(6) ?
